data_1515813
loop_
_publ_author_name
'Yeung, Charles S.'
'Zhao, Xiaodan'
'Borduas, Nadine'
'Dong, Vy M.'

_publ_section_title
;
 Pd-catalyzed ortho-arylation of phenylacetamides, benzamides, and
 anilides with simple arenes using sodium persulfate
;
_journal_issue 3
_journal_name_full 'Chemical Science'
_journal_page_first 331
_journal_paper_doi 10.1039/c0sc00231c
_journal_volume 1
_journal_year 2010
_chemical_formula_moiety 'C28 H32 F6 N2 O6 Pd2, C H2 Cl2'
_chemical_formula_sum 'C29 H34 Cl2 F6 N2 O6 Pd2'
_chemical_formula_weight 904.28
_chemical_name_systematic
;
?
;
_space_group_IT_number 29
_symmetry_cell_setting orthorhombic
_symmetry_space_group_name_Hall 'P 2c -2ac'
_symmetry_space_group_name_H-M 'P c a 21'
_atom_sites_solution_hydrogens geom
_atom_sites_solution_primary direct
_atom_sites_solution_secondary difmap
_audit_creation_method SHELXL-97
_cell_angle_alpha 90.00
_cell_angle_beta 90.00
_cell_angle_gamma 90.00
_cell_formula_units_Z 8
_cell_length_a 33.6360(3)
_cell_length_b 11.4193(5)
_cell_length_c 18.0125(9)
_cell_measurement_reflns_used 38514
_cell_measurement_temperature 150(1)
_cell_measurement_theta_max 27.5
_cell_measurement_theta_min 2.6
_cell_volume 6918.6(5)
_computing_cell_refinement 'Denzo-SMN (Otwinowski & Minor, 1997)'
_computing_data_collection 'Collect (Nonius B.V., 1997-2002)'
_computing_data_reduction Denzo-SMN
_computing_molecular_graphics 'PLATON (Spek, 2009)'
_computing_publication_material 'SHELXTL V6.1'
_computing_structure_refinement 'SHELXTL V6.1 (Sheldrick, 2008)'
_computing_structure_solution 'SIR-92 (Altomare et al., 1994)'
_diffrn_ambient_temperature 150(1)
_diffrn_detector_area_resol_mean 9
_diffrn_measured_fraction_theta_full 0.994
_diffrn_measured_fraction_theta_max 0.994
_diffrn_measurement_device_type 'Nonius KappaCCD'
_diffrn_measurement_method '\f scans and \w scans with \k offsets'
_diffrn_radiation_monochromator graphite
_diffrn_radiation_source 'fine-focus sealed tube'
_diffrn_radiation_type MoK\a
_diffrn_radiation_wavelength 0.71073
_diffrn_reflns_av_R_equivalents 0.0622
_diffrn_reflns_av_sigmaI/netI 0.0796
_diffrn_reflns_limit_h_max 39
_diffrn_reflns_limit_h_min -43
_diffrn_reflns_limit_k_max 14
_diffrn_reflns_limit_k_min -10
_diffrn_reflns_limit_l_max 23
_diffrn_reflns_limit_l_min -23
_diffrn_reflns_number 38514
_diffrn_reflns_theta_full 27.53
_diffrn_reflns_theta_max 27.53
_diffrn_reflns_theta_min 2.57
_exptl_absorpt_coefficient_mu 1.269
_exptl_absorpt_correction_T_max 0.894
_exptl_absorpt_correction_T_min 0.719
_exptl_absorpt_correction_type multi-scan
_exptl_absorpt_process_details
;
multi-scan from symmetry-related measurements
Sortav (Blessing 1995)
;
_exptl_crystal_colour yellow
_exptl_crystal_density_diffrn 1.736
_exptl_crystal_density_method 'not measured'
_exptl_crystal_description needle
_exptl_crystal_F_000 3600
_exptl_crystal_size_max 0.28
_exptl_crystal_size_mid 0.15
_exptl_crystal_size_min 0.08
_refine_diff_density_max 1.039
_refine_diff_density_min -0.963
_refine_diff_density_rms 0.121
_refine_ls_abs_structure_details 'Flack H D (1983), Acta Cryst. A39, 876-881'
_refine_ls_abs_structure_Flack -0.01(3)
_refine_ls_extinction_method none
_refine_ls_goodness_of_fit_ref 1.031
_refine_ls_hydrogen_treatment constr
_refine_ls_matrix_type full
_refine_ls_number_parameters 863
_refine_ls_number_reflns 14407
_refine_ls_number_restraints 1
_refine_ls_restrained_S_all 1.031
_refine_ls_R_factor_all 0.0898
_refine_ls_R_factor_gt 0.0546
_refine_ls_shift/su_max 0.002
_refine_ls_shift/su_mean 0.000
_refine_ls_structure_factor_coef Fsqd
_refine_ls_weighting_details 'calc w=1/[\s^2^(Fo^2^)+(0.0568P)^2^+11.8909P] where P=(Fo^2^+2Fc^2^)/3'
_refine_ls_weighting_scheme calc
_refine_ls_wR_factor_gt 0.1166
_refine_ls_wR_factor_ref 0.1359
_reflns_number_gt 10501
_reflns_number_total 14407
_reflns_threshold_expression I>2\s(I)
_cod_data_source_file c0sc00231c.txt
_cod_data_source_block k1031a
_cod_depositor_comments
;
The following automatic conversions were performed:

'_symmetry_cell_setting' value 'Orthorhombic' changed to
'orthorhombic' according to
/usr/data/users/saulius/automatic-downloads/retrospective/RSC/lib/dictionaries/cif_core.dic
dictionary named 'cif_core.dic' version 2.4.2 from 2011-04-26.

Automatic conversion script
Id: cif_fix_values 2281 2013-09-26 08:29:07Z andrius 
;
_cod_database_code 1515813

loop_
_symmetry_equiv_pos_as_xyz
'x, y, z'
'-x, -y, z+1/2'
'-x+1/2, y, z+1/2'
'x+1/2, -y, z'

loop_
_atom_site_label
_atom_site_type_symbol
_atom_site_fract_x
_atom_site_fract_y
_atom_site_fract_z
_atom_site_U_iso_or_equiv
_atom_site_adp_type
_atom_site_occupancy
_atom_site_symmetry_multiplicity
_atom_site_calc_flag
_atom_site_refinement_flags
Pd1A Pd 0.434881(16) 0.04521(5) 0.23918(3) 0.03376(14) Uani 1 1 d .
Pd2A Pd 0.483322(17) 0.01746(6) 0.37468(4) 0.03480(15) Uani 1 1 d .
F1A F 0.39283(17) -0.3215(5) 0.3748(3) 0.0605(14) Uani 1 1 d .
F2A F 0.34561(14) -0.1945(5) 0.3826(3) 0.0621(15) Uani 1 1 d .
F3A F 0.38608(15) -0.2179(5) 0.4743(3) 0.0582(15) Uani 1 1 d .
F4A F 0.3661(2) 0.3343(7) 0.3703(5) 0.126(4) Uani 1 1 d .
F5A F 0.3932(2) 0.3010(7) 0.4711(4) 0.103(3) Uani 1 1 d .
F6A F 0.4218(3) 0.3990(6) 0.3908(6) 0.122(3) Uani 1 1 d .
O1A O 0.45086(16) -0.0984(5) 0.1833(3) 0.0387(13) Uani 1 1 d .
O2A O 0.51700(16) 0.1591(5) 0.3606(3) 0.0400(14) Uani 1 1 d .
O3A O 0.39916(16) -0.0725(5) 0.3093(3) 0.0384(13) Uani 1 1 d .
O4A O 0.44485(15) -0.1181(5) 0.3971(3) 0.0400(14) Uani 1 1 d .
O5A O 0.41447(17) 0.1885(5) 0.2995(3) 0.0433(14) Uani 1 1 d .
O6A O 0.43786(16) 0.1367(6) 0.4123(3) 0.0410(14) Uani 1 1 d .
N1A N 0.4971(2) -0.0201(6) 0.1078(4) 0.0377(16) Uani 1 1 d .
H1AA H 0.5175 -0.0369 0.0790 0.045 Uiso 1 1 calc R
N2A N 0.5621(2) 0.0791(6) 0.2812(4) 0.0396(17) Uani 1 1 d .
H2AA H 0.5785 0.0953 0.2445 0.048 Uiso 1 1 calc R
C1A C 0.4794(2) -0.1108(7) 0.1377(4) 0.0347(18) Uani 1 1 d .
C2A C 0.4886(2) 0.0999(7) 0.1148(5) 0.0365(18) Uani 1 1 d .
C3A C 0.5069(3) 0.1750(8) 0.0630(5) 0.043(2) Uani 1 1 d .
H3AA H 0.5244 0.1424 0.0271 0.052 Uiso 1 1 calc R
C4A C 0.5004(2) 0.2940(8) 0.0626(5) 0.039(2) Uani 1 1 d .
C5A C 0.4746(2) 0.3388(8) 0.1150(5) 0.045(2) Uani 1 1 d .
H5AA H 0.4698 0.4208 0.1164 0.054 Uiso 1 1 calc R
C6A C 0.4553(2) 0.2657(8) 0.1660(5) 0.040(2) Uani 1 1 d .
H6AA H 0.4369 0.2991 0.2000 0.048 Uiso 1 1 calc R
C7A C 0.4622(2) 0.1458(7) 0.1684(4) 0.0354(19) Uani 1 1 d .
C8A C 0.5218(3) 0.3771(9) 0.0103(5) 0.057(3) Uani 1 1 d .
H8AA H 0.5379 0.3320 -0.0248 0.085 Uiso 1 1 calc R
H8AB H 0.5391 0.4293 0.0391 0.085 Uiso 1 1 calc R
H8AC H 0.5022 0.4238 -0.0170 0.085 Uiso 1 1 calc R
C9A C 0.4898(2) -0.2356(7) 0.1148(5) 0.0378(19) Uani 1 1 d .
C10A C 0.4866(3) -0.3132(9) 0.1829(6) 0.057(3) Uani 1 1 d .
H10A H 0.4595 -0.3093 0.2027 0.086 Uiso 1 1 calc R
H10B H 0.5054 -0.2861 0.2208 0.086 Uiso 1 1 calc R
H10C H 0.4929 -0.3942 0.1693 0.086 Uiso 1 1 calc R
C11A C 0.5331(3) -0.2421(11) 0.0855(8) 0.085(4) Uani 1 1 d .
H11A H 0.5358 -0.1919 0.0417 0.127 Uiso 1 1 calc R
H11B H 0.5395 -0.3232 0.0721 0.127 Uiso 1 1 calc R
H11C H 0.5514 -0.2154 0.1243 0.127 Uiso 1 1 calc R
C12A C 0.4613(4) -0.2715(10) 0.0543(7) 0.086(4) Uani 1 1 d .
H12A H 0.4343 -0.2754 0.0746 0.129 Uiso 1 1 calc R
H12B H 0.4689 -0.3485 0.0350 0.129 Uiso 1 1 calc R
H12C H 0.4621 -0.2138 0.0141 0.129 Uiso 1 1 calc R
C13A C 0.5443(3) 0.1701(7) 0.3136(5) 0.038(2) Uani 1 1 d .
C14A C 0.5575(2) -0.0406(7) 0.2994(5) 0.0360(19) Uani 1 1 d .
C15A C 0.5875(2) -0.1151(8) 0.2734(5) 0.046(2) Uani 1 1 d .
H15A H 0.6079 -0.0840 0.2427 0.055 Uiso 1 1 calc R
C16A C 0.5881(3) -0.2325(9) 0.2912(5) 0.046(2) Uani 1 1 d .
C17A C 0.5574(3) -0.2757(8) 0.3362(5) 0.046(2) Uani 1 1 d .
H17A H 0.5571 -0.3559 0.3503 0.055 Uiso 1 1 calc R
C18A C 0.5274(3) -0.2006(8) 0.3601(5) 0.043(2) Uani 1 1 d .
H18A H 0.5067 -0.2314 0.3903 0.051 Uiso 1 1 calc R
C19A C 0.5264(2) -0.0829(8) 0.3416(4) 0.0352(19) Uani 1 1 d .
C20A C 0.6206(3) -0.3141(9) 0.2612(7) 0.067(3) Uani 1 1 d .
H20A H 0.6193 -0.3893 0.2873 0.100 Uiso 1 1 calc R
H20B H 0.6467 -0.2782 0.2692 0.100 Uiso 1 1 calc R
H20C H 0.6164 -0.3268 0.2080 0.100 Uiso 1 1 calc R
C21A C 0.5592(2) 0.2926(8) 0.2968(5) 0.043(2) Uani 1 1 d .
C22A C 0.5696(3) 0.3058(9) 0.2142(5) 0.055(3) Uani 1 1 d .
H22A H 0.5465 0.2846 0.1840 0.082 Uiso 1 1 calc R
H22B H 0.5919 0.2540 0.2020 0.082 Uiso 1 1 calc R
H22C H 0.5771 0.3871 0.2040 0.082 Uiso 1 1 calc R
C23A C 0.5962(3) 0.3150(9) 0.3443(6) 0.056(3) Uani 1 1 d .
H23A H 0.5890 0.3121 0.3970 0.085 Uiso 1 1 calc R
H23B H 0.6071 0.3923 0.3324 0.085 Uiso 1 1 calc R
H23C H 0.6162 0.2548 0.3338 0.085 Uiso 1 1 calc R
C24A C 0.5271(3) 0.3801(9) 0.3176(6) 0.058(3) Uani 1 1 d .
H24A H 0.5023 0.3596 0.2922 0.087 Uiso 1 1 calc R
H24B H 0.5354 0.4589 0.3025 0.087 Uiso 1 1 calc R
H24C H 0.5229 0.3785 0.3714 0.087 Uiso 1 1 calc R
C25A C 0.4118(2) -0.1246(7) 0.3656(5) 0.0356(18) Uani 1 1 d .
C26A C 0.3834(3) -0.2162(8) 0.3988(5) 0.043(2) Uani 1 1 d .
C27A C 0.4194(2) 0.1985(8) 0.3680(5) 0.041(2) Uani 1 1 d .
C28A C 0.3991(3) 0.3082(9) 0.4009(5) 0.048(2) Uani 1 1 d .
Pd1B Pd 0.682252(17) 0.20008(6) 0.22945(4) 0.03873(16) Uani 1 1 d .
Pd2B Pd 0.738584(17) 0.19437(6) 0.10591(3) 0.03645(15) Uani 1 1 d .
F1B F 0.6811(3) 0.5686(6) 0.0664(7) 0.150(5) Uani 1 1 d .
F2B F 0.6256(3) 0.5128(8) 0.0980(5) 0.134(4) Uani 1 1 d .
F3B F 0.6482(2) 0.4653(6) -0.0040(4) 0.096(2) Uani 1 1 d .
F4B F 0.59470(16) -0.0008(6) 0.0776(3) 0.0718(18) Uani 1 1 d .
F5B F 0.63839(17) -0.0398(6) -0.0067(3) 0.0684(17) Uani 1 1 d .
F6B F 0.63645(19) -0.1391(5) 0.0943(3) 0.0716(17) Uani 1 1 d .
O1B O 0.70459(17) 0.3388(5) 0.2800(3) 0.0462(15) Uani 1 1 d .
O2B O 0.76494(15) 0.0440(5) 0.1328(3) 0.0397(14) Uani 1 1 d .
O3B O 0.65817(16) 0.3272(6) 0.1517(3) 0.0465(15) Uani 1 1 d .
O4B O 0.70841(17) 0.3397(5) 0.0694(3) 0.0445(15) Uani 1 1 d .
O5B O 0.65290(16) 0.0695(6) 0.1712(3) 0.0455(15) Uani 1 1 d .
O6B O 0.68891(16) 0.0896(6) 0.0659(3) 0.0431(15) Uani 1 1 d .
N1B N 0.7416(2) 0.2479(6) 0.3676(4) 0.0449(18) Uani 1 1 d .
H1BA H 0.7597 0.2603 0.4018 0.054 Uiso 1 1 calc R
N2B N 0.8172(2) 0.1140(6) 0.1967(4) 0.0393(17) Uani 1 1 d .
H2BA H 0.8359 0.0944 0.2285 0.047 Uiso 1 1 calc R
C1B C 0.7293(3) 0.3435(8) 0.3323(5) 0.040(2) Uani 1 1 d .
C2B C 0.7304(3) 0.1317(8) 0.3591(5) 0.043(2) Uani 1 1 d .
C3B C 0.7459(3) 0.0523(9) 0.4109(5) 0.048(2) Uani 1 1 d .
H3BA H 0.7634 0.0810 0.4481 0.057 Uiso 1 1 calc R
C4B C 0.7372(3) -0.0638(8) 0.4101(5) 0.044(2) Uani 1 1 d .
C5B C 0.7116(3) -0.1038(8) 0.3556(5) 0.045(2) Uani 1 1 d .
H5BA H 0.7051 -0.1846 0.3532 0.054 Uiso 1 1 calc R
C6B C 0.6952(2) -0.0254(8) 0.3036(5) 0.041(2) Uani 1 1 d .
H6BA H 0.6770 -0.0546 0.2676 0.049 Uiso 1 1 calc R
C7B C 0.7046(2) 0.0932(8) 0.3030(5) 0.040(2) Uani 1 1 d .
C8B C 0.7560(3) -0.1486(8) 0.4656(5) 0.055(3) Uani 1 1 d .
H8BA H 0.7611 -0.1077 0.5124 0.083 Uiso 1 1 calc R
H8BB H 0.7811 -0.1784 0.4454 0.083 Uiso 1 1 calc R
H8BC H 0.7378 -0.2142 0.4745 0.083 Uiso 1 1 calc R
C9B C 0.7443(3) 0.4620(8) 0.3558(5) 0.047(2) Uani 1 1 d .
C10B C 0.7321(4) 0.5556(9) 0.3001(7) 0.071(3) Uani 1 1 d .
H10D H 0.7030 0.5594 0.2973 0.106 Uiso 1 1 calc R
H10E H 0.7429 0.5359 0.2511 0.106 Uiso 1 1 calc R
H10F H 0.7426 0.6317 0.3160 0.106 Uiso 1 1 calc R
C11B C 0.7902(3) 0.4597(11) 0.3620(9) 0.092(4) Uani 1 1 d .
H11D H 0.8017 0.4417 0.3133 0.138 Uiso 1 1 calc R
H11E H 0.7982 0.3996 0.3978 0.138 Uiso 1 1 calc R
H11F H 0.7997 0.5364 0.3787 0.138 Uiso 1 1 calc R
C12B C 0.7259(5) 0.4901(11) 0.4305(8) 0.104(5) Uani 1 1 d .
H12D H 0.6975 0.5061 0.4241 0.156 Uiso 1 1 calc R
H12E H 0.7389 0.5591 0.4518 0.156 Uiso 1 1 calc R
H12F H 0.7293 0.4232 0.4640 0.156 Uiso 1 1 calc R
C13B C 0.7950(2) 0.0271(7) 0.1738(5) 0.0359(19) Uani 1 1 d .
C14B C 0.8158(2) 0.2356(7) 0.1781(5) 0.0352(18) Uani 1 1 d .
C15B C 0.8495(2) 0.3004(8) 0.1997(5) 0.040(2) Uani 1 1 d .
H15B H 0.8707 0.2630 0.2251 0.048 Uiso 1 1 calc R
C16B C 0.8516(3) 0.4192(8) 0.1837(5) 0.044(2) Uani 1 1 d .
C17B C 0.8202(3) 0.4706(9) 0.1450(6) 0.050(2) Uani 1 1 d .
H17B H 0.8212 0.5513 0.1325 0.060 Uiso 1 1 calc R
C18B C 0.7875(3) 0.4033(8) 0.1247(5) 0.045(2) Uani 1 1 d .
H18B H 0.7662 0.4408 0.0993 0.054 Uiso 1 1 calc R
C19B C 0.7843(2) 0.2836(7) 0.1395(4) 0.0364(19) Uani 1 1 d .
C20B C 0.8868(3) 0.4908(9) 0.2058(6) 0.057(3) Uani 1 1 d .
H20D H 0.8788 0.5728 0.2117 0.086 Uiso 1 1 calc R
H20E H 0.9073 0.4852 0.1673 0.086 Uiso 1 1 calc R
H20F H 0.8974 0.4614 0.2529 0.086 Uiso 1 1 calc R
C21B C 0.8060(2) -0.0983(8) 0.1952(5) 0.039(2) Uani 1 1 d .
C22B C 0.8159(3) -0.1038(9) 0.2779(5) 0.049(2) Uani 1 1 d .
H22D H 0.7937 -0.0714 0.3066 0.074 Uiso 1 1 calc R
H22E H 0.8400 -0.0581 0.2876 0.074 Uiso 1 1 calc R
H22F H 0.8203 -0.1855 0.2924 0.074 Uiso 1 1 calc R
C23B C 0.8424(3) -0.1343(9) 0.1494(5) 0.053(2) Uani 1 1 d .
H23D H 0.8641 -0.0788 0.1585 0.079 Uiso 1 1 calc R
H23E H 0.8355 -0.1338 0.0966 0.079 Uiso 1 1 calc R
H23F H 0.8508 -0.2131 0.1640 0.079 Uiso 1 1 calc R
C24B C 0.7713(2) -0.1807(8) 0.1790(6) 0.049(2) Uani 1 1 d .
H24D H 0.7471 -0.1499 0.2023 0.073 Uiso 1 1 calc R
H24E H 0.7771 -0.2585 0.1992 0.073 Uiso 1 1 calc R
H24F H 0.7673 -0.1864 0.1252 0.073 Uiso 1 1 calc R
C25B C 0.6770(2) 0.3700(8) 0.0980(5) 0.044(2) Uani 1 1 d .
C26B C 0.6575(3) 0.4785(9) 0.0654(6) 0.051(2) Uani 1 1 d .
C27B C 0.6617(2) 0.0519(8) 0.1044(5) 0.043(2) Uani 1 1 d .
C28B C 0.6323(3) -0.0327(10) 0.0667(6) 0.054(3) Uani 1 1 d .
C1S C 0.3676(4) -0.0458(13) -0.0415(6) 0.091(4) Uani 1 1 d .
H1SA H 0.3736 -0.0674 -0.0936 0.109 Uiso 1 1 calc R
H1SB H 0.3472 0.0168 -0.0425 0.109 Uiso 1 1 calc R
Cl1 Cl 0.34767(9) -0.1693(4) 0.0046(2) 0.0961(12) Uani 1 1 d .
Cl2 Cl 0.40959(9) 0.0076(3) -0.0013(2) 0.0866(10) Uani 1 1 d .
C2S C 0.3939(3) 0.3188(11) 0.0050(7) 0.074(3) Uani 1 1 d .
H2SA H 0.4162 0.2739 -0.0166 0.089 Uiso 1 1 calc R
H2SB H 0.3929 0.3017 0.0588 0.089 Uiso 1 1 calc R
Cl3 Cl 0.34947(10) 0.2739(3) -0.0363(2) 0.0911(10) Uani 1 1 d .
Cl4 Cl 0.40220(11) 0.4688(3) -0.00833(19) 0.0880(10) Uani 1 1 d .

loop_
_atom_site_aniso_label
_atom_site_aniso_U_11
_atom_site_aniso_U_22
_atom_site_aniso_U_33
_atom_site_aniso_U_23
_atom_site_aniso_U_13
_atom_site_aniso_U_12
Pd1A 0.0342(3) 0.0369(3) 0.0302(3) -0.0016(3) 0.0003(3) 0.0007(3)
Pd2A 0.0322(3) 0.0391(3) 0.0331(3) 0.0001(3) -0.0011(3) -0.0010(3)
F1A 0.078(4) 0.043(3) 0.060(4) -0.005(3) 0.010(3) -0.007(3)
F2A 0.042(3) 0.079(4) 0.066(4) 0.010(3) 0.000(3) -0.011(3)
F3A 0.063(3) 0.067(4) 0.044(3) 0.005(3) 0.007(3) -0.011(3)
F4A 0.114(6) 0.139(7) 0.126(7) -0.083(6) -0.052(5) 0.084(5)
F5A 0.160(7) 0.095(6) 0.053(4) 0.007(4) 0.041(4) 0.069(5)
F6A 0.127(6) 0.056(5) 0.184(9) -0.038(5) 0.054(6) -0.018(4)
O1A 0.040(3) 0.037(4) 0.039(3) 0.003(3) 0.006(3) 0.000(3)
O2A 0.037(3) 0.038(3) 0.046(4) -0.006(3) 0.003(3) -0.002(3)
O3A 0.038(3) 0.036(4) 0.041(3) 0.004(3) 0.001(3) -0.003(3)
O4A 0.037(3) 0.041(4) 0.042(4) 0.004(3) 0.002(2) -0.002(3)
O5A 0.050(3) 0.047(4) 0.033(3) -0.001(3) 0.001(3) 0.002(3)
O6A 0.039(3) 0.053(4) 0.032(3) -0.004(3) 0.004(3) 0.004(3)
N1A 0.045(4) 0.028(4) 0.040(4) -0.008(3) 0.008(4) -0.001(3)
N2A 0.044(4) 0.040(4) 0.035(4) 0.004(3) 0.003(3) -0.008(3)
C1A 0.032(4) 0.038(5) 0.034(5) 0.004(4) -0.002(3) 0.002(4)
C2A 0.038(4) 0.035(5) 0.036(5) 0.005(4) -0.004(4) 0.002(4)
C3A 0.047(5) 0.048(6) 0.035(5) -0.007(4) 0.007(4) -0.001(4)
C4A 0.044(5) 0.042(6) 0.032(5) 0.002(4) 0.009(4) -0.002(4)
C5A 0.049(5) 0.035(5) 0.049(5) 0.005(4) -0.002(4) -0.005(4)
C6A 0.039(4) 0.043(6) 0.037(5) -0.001(4) 0.006(4) 0.002(4)
C7A 0.040(4) 0.031(5) 0.035(5) -0.006(4) -0.009(4) 0.004(4)
C8A 0.081(7) 0.048(6) 0.041(5) 0.001(5) 0.007(5) -0.004(5)
C9A 0.052(5) 0.030(5) 0.032(4) -0.001(4) 0.006(4) 0.002(4)
C10A 0.080(7) 0.042(6) 0.051(6) -0.007(5) 0.009(5) 0.008(5)
C11A 0.080(8) 0.053(7) 0.121(12) 0.006(7) 0.050(8) 0.012(6)
C12A 0.124(10) 0.041(7) 0.092(9) -0.027(6) -0.056(8) 0.021(7)
C13A 0.044(5) 0.031(5) 0.039(5) -0.004(4) -0.007(4) 0.002(4)
C14A 0.045(4) 0.028(5) 0.035(5) -0.003(4) -0.010(4) 0.008(4)
C15A 0.036(4) 0.048(6) 0.052(5) -0.003(5) 0.000(4) 0.000(4)
C16A 0.042(5) 0.047(6) 0.049(6) -0.012(5) -0.007(4) 0.004(4)
C17A 0.059(6) 0.034(5) 0.044(5) 0.001(4) -0.002(4) 0.000(4)
C18A 0.045(5) 0.046(5) 0.037(5) -0.003(4) -0.001(4) 0.004(4)
C19A 0.036(4) 0.035(5) 0.035(5) -0.001(4) -0.006(3) -0.001(4)
C20A 0.056(6) 0.058(7) 0.086(8) -0.006(6) 0.002(6) 0.017(5)
C21A 0.041(5) 0.036(5) 0.053(6) -0.003(4) -0.006(4) -0.009(4)
C22A 0.059(5) 0.049(6) 0.057(7) 0.018(5) -0.006(5) -0.009(5)
C23A 0.052(5) 0.041(6) 0.077(7) 0.007(5) -0.018(5) -0.009(5)
C24A 0.064(6) 0.042(6) 0.068(7) -0.006(5) -0.006(5) -0.006(5)
C25A 0.035(4) 0.039(5) 0.033(5) -0.005(4) -0.001(4) -0.001(3)
C26A 0.043(5) 0.046(6) 0.040(5) 0.004(4) -0.005(4) -0.005(4)
C27A 0.038(4) 0.044(5) 0.040(5) -0.004(5) 0.007(4) -0.003(4)
C28A 0.045(5) 0.061(7) 0.039(6) 0.003(5) -0.004(4) -0.001(5)
Pd1B 0.0352(3) 0.0491(4) 0.0320(3) 0.0025(3) -0.0008(3) -0.0021(3)
Pd2B 0.0339(3) 0.0412(4) 0.0343(3) 0.0019(3) -0.0011(3) -0.0007(3)
F1B 0.129(7) 0.044(5) 0.276(13) 0.037(6) -0.091(8) -0.011(5)
F2B 0.144(7) 0.146(8) 0.112(7) 0.068(6) 0.056(6) 0.101(6)
F3B 0.152(7) 0.075(5) 0.059(4) 0.003(4) -0.026(4) 0.045(5)
F4B 0.051(3) 0.091(5) 0.074(4) 0.001(4) -0.019(3) -0.011(3)
F5B 0.069(4) 0.080(5) 0.057(4) -0.003(3) -0.012(3) -0.024(3)
F6B 0.099(4) 0.050(4) 0.066(4) -0.001(3) -0.007(4) -0.015(3)
O1B 0.050(3) 0.049(4) 0.039(4) 0.004(3) -0.004(3) 0.004(3)
O2B 0.032(3) 0.044(4) 0.042(3) 0.001(3) -0.006(2) -0.006(2)
O3B 0.040(3) 0.056(4) 0.044(4) 0.007(3) -0.001(3) 0.012(3)
O4B 0.043(3) 0.044(4) 0.047(4) 0.008(3) 0.004(3) -0.001(3)
O5B 0.042(3) 0.060(4) 0.034(3) -0.001(3) -0.006(3) -0.012(3)
O6B 0.038(3) 0.053(4) 0.038(3) -0.002(3) -0.004(3) -0.004(3)
N1B 0.049(4) 0.039(4) 0.047(5) 0.011(4) -0.019(4) 0.000(3)
N2B 0.042(4) 0.033(4) 0.043(4) -0.007(3) -0.004(3) 0.003(3)
C1B 0.046(5) 0.045(6) 0.029(5) -0.002(4) 0.004(4) -0.003(4)
C2B 0.048(5) 0.040(5) 0.041(6) 0.012(4) 0.008(4) 0.003(4)
C3B 0.056(5) 0.058(7) 0.029(5) -0.001(4) -0.005(4) 0.001(5)
C4B 0.051(5) 0.044(6) 0.038(5) 0.005(4) 0.002(4) -0.003(4)
C5B 0.051(5) 0.033(5) 0.051(6) 0.005(4) 0.009(4) -0.007(4)
C6B 0.040(4) 0.052(6) 0.030(5) 0.002(4) 0.006(4) -0.003(4)
C7B 0.037(4) 0.043(6) 0.039(5) -0.001(4) 0.007(4) -0.006(4)
C8B 0.078(7) 0.042(6) 0.047(6) 0.009(4) -0.009(5) 0.009(5)
C9B 0.054(5) 0.040(5) 0.047(6) 0.000(4) 0.004(4) 0.005(4)
C10B 0.097(9) 0.037(6) 0.079(8) 0.000(6) -0.020(6) -0.006(6)
C11B 0.066(7) 0.064(8) 0.146(14) -0.013(9) -0.020(8) -0.002(6)
C12B 0.181(15) 0.051(8) 0.080(10) -0.020(7) 0.040(10) -0.005(9)
C13B 0.032(4) 0.040(5) 0.036(5) 0.003(4) 0.009(4) -0.001(4)
C14B 0.035(4) 0.029(5) 0.042(5) 0.004(4) 0.000(4) 0.000(3)
C15B 0.036(4) 0.049(6) 0.036(5) -0.002(4) -0.002(4) -0.008(4)
C16B 0.048(5) 0.038(5) 0.047(5) -0.001(4) -0.001(4) -0.012(4)
C17B 0.049(5) 0.039(6) 0.061(7) 0.006(5) -0.001(5) -0.009(4)
C18B 0.045(5) 0.047(6) 0.042(5) 0.010(4) -0.004(4) 0.001(4)
C19B 0.040(4) 0.035(5) 0.034(4) -0.006(4) 0.004(4) 0.000(4)
C20B 0.053(5) 0.049(6) 0.070(7) 0.004(5) -0.004(5) -0.013(5)
C21B 0.031(4) 0.033(5) 0.054(6) 0.005(4) 0.001(4) 0.001(4)
C22B 0.045(5) 0.058(7) 0.045(6) 0.014(5) -0.002(4) -0.004(5)
C23B 0.060(6) 0.047(6) 0.052(6) -0.004(5) 0.007(5) 0.004(5)
C24B 0.045(5) 0.042(6) 0.060(6) 0.000(5) -0.003(4) 0.000(4)
C25B 0.039(4) 0.061(6) 0.032(5) 0.005(4) -0.011(4) -0.003(4)
C26B 0.055(6) 0.039(6) 0.058(7) 0.004(5) -0.004(5) 0.010(5)
C27B 0.036(4) 0.047(6) 0.047(6) -0.003(5) -0.013(4) -0.004(4)
C28B 0.047(5) 0.062(7) 0.054(7) 0.003(5) -0.007(5) -0.012(5)
C1S 0.113(10) 0.118(12) 0.041(6) 0.010(7) -0.008(7) 0.029(9)
Cl1 0.0709(18) 0.147(4) 0.071(2) 0.022(2) 0.0130(16) 0.001(2)
Cl2 0.0629(17) 0.099(3) 0.098(3) 0.026(2) 0.0079(17) 0.0159(16)
C2S 0.071(7) 0.088(10) 0.062(7) 0.015(7) -0.011(6) -0.019(7)
Cl3 0.083(2) 0.104(3) 0.086(2) 0.012(2) -0.0220(18) -0.0161(19)
Cl4 0.107(2) 0.073(2) 0.084(2) 0.0098(18) -0.0053(19) -0.0095(18)

loop_
_atom_type_symbol
_atom_type_description
_atom_type_scat_dispersion_real
_atom_type_scat_dispersion_imag
_atom_type_scat_source
C C 0.0033 0.0016 'International Tables Vol C Tables 4.2.6.8 and 6.1.1.4'
H H 0.0000 0.0000 'International Tables Vol C Tables 4.2.6.8 and 6.1.1.4'
F F 0.0171 0.0103 'International Tables Vol C Tables 4.2.6.8 and 6.1.1.4'
O O 0.0106 0.0060 'International Tables Vol C Tables 4.2.6.8 and 6.1.1.4'
Pd Pd -0.9988 1.0072 'International Tables Vol C Tables 4.2.6.8 and 6.1.1.4'
Cl Cl 0.1484 0.1585 'International Tables Vol C Tables 4.2.6.8 and 6.1.1.4'
N N 0.0061 0.0033 'International Tables Vol C Tables 4.2.6.8 and 6.1.1.4'

loop_
_geom_angle_atom_site_label_1
_geom_angle_atom_site_label_2
_geom_angle_atom_site_label_3
_geom_angle
C7A Pd1A O1A 91.6(3)
C7A Pd1A O5A 91.9(3)
O1A Pd1A O5A 175.9(2)
C7A Pd1A O3A 173.6(3)
O1A Pd1A O3A 86.3(2)
O5A Pd1A O3A 90.0(2)
C7A Pd1A Pd2A 110.1(2)
O1A Pd1A Pd2A 100.37(16)
O5A Pd1A Pd2A 80.49(16)
O3A Pd1A Pd2A 76.19(15)
C19A Pd2A O2A 90.9(3)
C19A Pd2A O4A 94.9(3)
O2A Pd2A O4A 173.7(2)
C19A Pd2A O6A 176.8(3)
O2A Pd2A O6A 86.0(2)
O4A Pd2A O6A 88.1(2)
C19A Pd2A Pd1A 102.8(2)
O2A Pd2A Pd1A 96.98(16)
O4A Pd2A Pd1A 84.04(15)
O6A Pd2A Pd1A 78.50(15)
C1A O1A Pd1A 128.4(5)
C13A O2A Pd2A 125.7(5)
C25A O3A Pd1A 124.7(5)
C25A O4A Pd2A 120.9(5)
C27A O5A Pd1A 122.9(6)
C27A O6A Pd2A 121.0(5)
C1A N1A C2A 129.7(7)
C13A N2A C14A 127.0(7)
O1A C1A N1A 121.4(8)
O1A C1A C9A 117.0(7)
N1A C1A C9A 121.5(7)
N1A C2A C3A 116.4(8)
N1A C2A C7A 123.5(7)
C3A C2A C7A 120.1(8)
C4A C3A C2A 122.3(8)
C3A C4A C5A 117.6(8)
C3A C4A C8A 123.0(8)
C5A C4A C8A 119.3(8)
C4A C5A C6A 121.2(8)
C7A C6A C5A 122.0(8)
C6A C7A C2A 116.8(8)
C6A C7A Pd1A 121.5(6)
C2A C7A Pd1A 121.7(6)
C12A C9A C10A 112.4(9)
C12A C9A C1A 107.6(7)
C10A C9A C1A 108.1(7)
C12A C9A C11A 109.8(10)
C10A C9A C11A 108.3(8)
C1A C9A C11A 110.7(8)
O2A C13A N2A 123.1(8)
O2A C13A C21A 117.8(8)
N2A C13A C21A 119.0(8)
C19A C14A C15A 121.2(8)
C19A C14A N2A 123.3(7)
C15A C14A N2A 115.5(8)
C16A C15A C14A 121.6(8)
C15A C16A C17A 117.8(8)
C15A C16A C20A 121.3(9)
C17A C16A C20A 120.9(9)
C18A C17A C16A 119.7(9)
C19A C18A C17A 122.6(8)
C14A C19A C18A 117.1(8)
C14A C19A Pd2A 121.9(6)
C18A C19A Pd2A 121.0(6)
C13A C21A C24A 109.0(7)
C13A C21A C23A 108.1(7)
C24A C21A C23A 109.3(8)
C13A C21A C22A 111.0(8)
C24A C21A C22A 109.7(8)
C23A C21A C22A 109.7(8)
O4A C25A O3A 130.1(8)
O4A C25A C26A 114.5(7)
O3A C25A C26A 115.3(7)
F1A C26A F2A 109.1(7)
F1A C26A F3A 107.4(7)
F2A C26A F3A 106.5(7)
F1A C26A C25A 110.2(7)
F2A C26A C25A 112.5(7)
F3A C26A C25A 111.0(7)
O6A C27A O5A 130.8(8)
O6A C27A C28A 116.0(8)
O5A C27A C28A 113.2(8)
F4A C28A F5A 108.0(9)
F4A C28A F6A 105.4(10)
F5A C28A F6A 106.1(9)
F4A C28A C27A 114.2(8)
F5A C28A C27A 113.1(8)
F6A C28A C27A 109.5(8)
C7B Pd1B O1B 92.4(3)
C7B Pd1B O5B 94.4(3)
O1B Pd1B O5B 172.3(2)
C7B Pd1B O3B 176.8(3)
O1B Pd1B O3B 84.4(2)
O5B Pd1B O3B 88.7(2)
C7B Pd1B Pd2B 104.7(2)
O1B Pd1B Pd2B 97.01(17)
O5B Pd1B Pd2B 84.67(16)
O3B Pd1B Pd2B 76.47(15)
C19B Pd2B O2B 91.4(3)
C19B Pd2B O4B 93.8(3)
O2B Pd2B O4B 173.9(2)
C19B Pd2B O6B 177.7(3)
O2B Pd2B O6B 87.0(2)
O4B Pd2B O6B 87.6(2)
C19B Pd2B Pd1B 105.3(2)
O2B Pd2B Pd1B 97.05(16)
O4B Pd2B Pd1B 84.55(17)
O6B Pd2B Pd1B 76.51(16)
C1B O1B Pd1B 129.1(6)
C13B O2B Pd2B 128.9(6)
C25B O3B Pd1B 124.7(5)
C25B O4B Pd2B 121.4(6)
C27B O5B Pd1B 119.3(5)
C27B O6B Pd2B 125.4(6)
C1B N1B C2B 130.5(8)
C13B N2B C14B 130.1(7)
O1B C1B N1B 121.9(8)
O1B C1B C9B 118.0(8)
N1B C1B C9B 120.1(8)
N1B C2B C3B 116.4(8)
N1B C2B C7B 123.1(8)
C3B C2B C7B 120.5(9)
C4B C3B C2B 123.0(9)
C3B C4B C5B 117.6(8)
C3B C4B C8B 121.6(8)
C5B C4B C8B 120.8(9)
C4B C5B C6B 120.5(8)
C7B C6B C5B 122.2(8)
C6B C7B C2B 116.1(8)
C6B C7B Pd1B 121.7(6)
C2B C7B Pd1B 122.1(7)
C1B C9B C12B 107.7(8)
C1B C9B C10B 110.9(8)
C12B C9B C10B 109.1(9)
C1B C9B C11B 109.7(8)
C12B C9B C11B 110.3(11)
C10B C9B C11B 109.1(9)
O2B C13B N2B 121.6(8)
O2B C13B C21B 118.9(7)
N2B C13B C21B 119.4(7)
C19B C14B C15B 123.2(8)
C19B C14B N2B 121.9(7)
C15B C14B N2B 114.9(7)
C16B C15B C14B 119.9(8)
C15B C16B C17B 118.4(8)
C15B C16B C20B 121.4(8)
C17B C16B C20B 120.2(9)
C18B C17B C16B 119.9(9)
C17B C18B C19B 123.4(8)
C14B C19B C18B 115.2(8)
C14B C19B Pd2B 123.8(6)
C18B C19B Pd2B 121.0(6)
C24B C21B C22B 109.1(8)
C24B C21B C13B 110.0(7)
C22B C21B C13B 109.7(8)
C24B C21B C23B 110.1(8)
C22B C21B C23B 109.8(7)
C13B C21B C23B 108.0(7)
O4B C25B O3B 130.4(9)
O4B C25B C26B 116.1(8)
O3B C25B C26B 113.4(8)
F2B C26B F3B 105.9(9)
F2B C26B F1B 105.2(10)
F3B C26B F1B 104.6(10)
F2B C26B C25B 115.7(9)
F3B C26B C25B 112.5(8)
F1B C26B C25B 112.1(8)
O6B C27B O5B 131.4(8)
O6B C27B C28B 116.8(9)
O5B C27B C28B 111.9(8)
F6B C28B F4B 107.2(8)
F6B C28B F5B 107.4(9)
F4B C28B F5B 107.8(8)
F6B C28B C27B 110.2(8)
F4B C28B C27B 111.9(9)
F5B C28B C27B 112.1(8)
Cl2 C1S Cl1 113.6(6)
Cl3 C2S Cl4 111.4(7)

loop_
_geom_bond_atom_site_label_1
_geom_bond_atom_site_label_2
_geom_bond_distance
Pd1A C7A 1.947(9)
Pd1A O1A 1.997(6)
Pd1A O5A 2.081(6)
Pd1A O3A 2.201(5)
Pd1A Pd2A 2.9515(9)
Pd2A C19A 1.942(8)
Pd2A O2A 1.991(5)
Pd2A O4A 2.058(6)
Pd2A O6A 2.157(6)
F1A C26A 1.317(10)
F2A C26A 1.329(9)
F3A C26A 1.362(10)
F4A C28A 1.274(11)
F5A C28A 1.284(11)
F6A C28A 1.301(11)
O1A C1A 1.271(9)
O2A C13A 1.256(10)
O3A C25A 1.250(10)
O4A C25A 1.249(9)
O5A C27A 1.250(10)
O6A C27A 1.233(10)
N1A C1A 1.312(10)
N1A C2A 1.405(10)
N2A C13A 1.333(10)
N2A C14A 1.414(10)
C1A C9A 1.525(11)
C2A C3A 1.410(12)
C2A C7A 1.412(11)
C3A C4A 1.376(12)
C4A C5A 1.381(12)
C4A C8A 1.518(12)
C5A C6A 1.402(12)
C6A C7A 1.390(12)
C9A C12A 1.509(13)
C9A C10A 1.516(13)
C9A C11A 1.551(13)
C13A C21A 1.516(12)
C14A C19A 1.379(11)
C14A C15A 1.401(11)
C15A C16A 1.379(13)
C16A C17A 1.402(13)
C16A C20A 1.534(12)
C17A C18A 1.394(12)
C18A C19A 1.385(11)
C21A C24A 1.517(12)
C21A C23A 1.533(12)
C21A C22A 1.536(13)
C25A C26A 1.538(11)
C27A C28A 1.545(13)
Pd1B C7B 1.952(9)
Pd1B O1B 1.976(6)
Pd1B O5B 2.074(6)
Pd1B O3B 2.174(6)
Pd1B Pd2B 2.9233(9)
Pd2B C19B 1.941(8)
Pd2B O2B 1.992(6)
Pd2B O4B 2.053(6)
Pd2B O6B 2.178(6)
F1B C26B 1.300(12)
F2B C26B 1.283(11)
F3B C26B 1.297(12)
F4B C28B 1.332(11)
F5B C28B 1.341(12)
F6B C28B 1.321(11)
O1B C1B 1.259(10)
O2B C13B 1.266(9)
O3B C25B 1.254(10)
O4B C25B 1.226(10)
O5B C27B 1.254(11)
O6B C27B 1.227(10)
N1B C1B 1.329(11)
N1B C2B 1.388(11)
N2B C13B 1.309(10)
N2B C14B 1.430(10)
C1B C9B 1.504(12)
C2B C3B 1.401(12)
C2B C7B 1.403(12)
C3B C4B 1.357(12)
C4B C5B 1.383(12)
C4B C8B 1.528(12)
C5B C6B 1.409(12)
C6B C7B 1.391(12)
C9B C12B 1.515(15)
C9B C10B 1.522(14)
C9B C11B 1.548(14)
C13B C21B 1.529(11)
C14B C19B 1.381(11)
C14B C15B 1.407(11)
C15B C16B 1.389(12)
C16B C17B 1.394(13)
C16B C20B 1.492(12)
C17B C18B 1.390(12)
C18B C19B 1.397(12)
C21B C24B 1.527(12)
C21B C22B 1.527(12)
C21B C23B 1.531(12)
C25B C26B 1.519(13)
C27B C28B 1.538(12)
C1S Cl2 1.701(14)
C1S Cl1 1.768(14)
C2S Cl3 1.745(11)
C2S Cl4 1.752(12)
